data_7160579
loop_
_publ_author_name
'Kaukulis, Martins'
'Rucins, Martins'
'Muhamadejevs, Ruslans'
'Mishnev, Anatoly'
'Pajuste, Karlis'
'Plotniece, Aiva'
'Sobolev, Arkadij'
'Pikun, Nadiia'

_publ_section_title
;
 Multistep synthesis of cationic lipid-like compounds based on a
 difluorotetrahydropyridine scaffold as amphiphilic nanocarriers.
;
_journal_issue 25
_journal_name_full 'Organic &amp; biomolecular chemistry'
_journal_page_first 6174
_journal_page_last 6190
_journal_paper_doi 10.1039/d5ob00409h
_journal_volume 23
_journal_year 2025
_chemical_formula_moiety 'C25 H25 F2 N O4'
_chemical_formula_sum 'C25 H25 F2 N O4'
_chemical_formula_weight 441.46
_space_group_crystal_system monoclinic
_space_group_IT_number 14
_space_group_name_Hall '-P 2ybc'
_space_group_name_H-M_alt 'P 1 21/c 1'
_atom_sites_solution_hydrogens geom
_audit_creation_method SHELXL-2018/3
_audit_update_record
;
2024-11-01 deposited with the CCDC.	2025-06-03 downloaded from the CCDC.
;
_cell_angle_alpha 90
_cell_angle_beta 94.1132(19)
_cell_angle_gamma 90
_cell_formula_units_Z 4
_cell_length_a 12.5465(5)
_cell_length_b 8.4111(4)
_cell_length_c 20.7394(3)
_cell_measurement_reflns_used 13615
_cell_measurement_temperature 150(2)
_cell_measurement_theta_max 75.9080
_cell_measurement_theta_min 3.5190
_cell_volume 2182.99(14)
_computing_cell_refinement 'CrysAlisPro 1.171.42.93a (Rigaku OD, 2023)'
_computing_data_collection 'CrysAlisPro 1.171.42.93a (Rigaku OD, 2023)'
_computing_data_reduction 'CrysAlisPro 1.171.42.93a (Rigaku OD, 2023)'
_computing_structure_refinement 'SHELXL-2018/3 (Sheldrick, 2018)'
_computing_structure_solution 'SHELXT 2014/4 (Sheldrick, 2014)'
_diffrn_ambient_temperature 150(2)
_diffrn_measured_fraction_theta_full 0.999
_diffrn_measured_fraction_theta_max 0.943
_diffrn_measurement_device_type 'XtaLAB Synergy, Dualflex, HyPix'
_diffrn_measurement_method '\w scans'
_diffrn_radiation_type CuK\a
_diffrn_radiation_wavelength 1.54184
_diffrn_reflns_av_R_equivalents 0.0306
_diffrn_reflns_av_unetI/netI 0.0229
_diffrn_reflns_Laue_measured_fraction_full 0.999
_diffrn_reflns_Laue_measured_fraction_max 0.943
_diffrn_reflns_limit_h_max 15
_diffrn_reflns_limit_h_min -13
_diffrn_reflns_limit_k_max 8
_diffrn_reflns_limit_k_min -10
_diffrn_reflns_limit_l_max 25
_diffrn_reflns_limit_l_min -26
_diffrn_reflns_number 20862
_diffrn_reflns_point_group_measured_fraction_full 0.999
_diffrn_reflns_point_group_measured_fraction_max 0.943
_diffrn_reflns_theta_full 67.684
_diffrn_reflns_theta_max 76.439
_diffrn_reflns_theta_min 3.532
_diffrn_source 'micro-focus sealed X-ray tube'
_exptl_absorpt_coefficient_mu 0.852
_exptl_absorpt_correction_T_max 1.00000
_exptl_absorpt_correction_T_min 0.78684
_exptl_absorpt_correction_type multi-scan
_exptl_absorpt_process_details
;
CrysAlisPro 1.171.42.93a (Rigaku Oxford Diffraction, 2023)
Empirical absorption correction using spherical harmonics,
implemented in SCALE3 ABSPACK scaling algorithm.
;
_exptl_crystal_colour colourless
_exptl_crystal_density_diffrn 1.343
_exptl_crystal_description block
_exptl_crystal_F_000 928
_exptl_crystal_size_max 0.24
_exptl_crystal_size_mid 0.16
_exptl_crystal_size_min 0.10
_refine_diff_density_max 0.299
_refine_diff_density_min -0.186
_refine_diff_density_rms 0.037
_refine_ls_extinction_coef 0.00098(15)
_refine_ls_extinction_expression Fc^*^=kFc[1+0.001xFc^2^\l^3^/sin(2\q)]^-1/4^
_refine_ls_extinction_method 'SHELXL-2018/3 (Sheldrick 2018)'
_refine_ls_goodness_of_fit_ref 1.004
_refine_ls_hydrogen_treatment constr
_refine_ls_matrix_type full
_refine_ls_number_parameters 292
_refine_ls_number_reflns 4331
_refine_ls_number_restraints 0
_refine_ls_restrained_S_all 1.004
_refine_ls_R_factor_all 0.0368
_refine_ls_R_factor_gt 0.0333
_refine_ls_shift/su_max 0.000
_refine_ls_shift/su_mean 0.000
_refine_ls_structure_factor_coef Fsqd
_refine_ls_weighting_details 'w=1/[\s^2^(Fo^2^)+(0.0420P)^2^+0.8587P] where P=(Fo^2^+2Fc^2^)/3'
_refine_ls_weighting_scheme calc
_refine_ls_wR_factor_gt 0.0859
_refine_ls_wR_factor_ref 0.0890
_reflns_Friedel_coverage 0.000
_reflns_number_gt 3903
_reflns_number_total 4331
_reflns_threshold_expression 'I > 2\s(I)'
_cod_data_source_file d5ob00409h2.cif
_cod_data_source_block mk_186_b
_cod_depositor_comments 'Adding full bibliography for 7160578--7160579.cif.'
_cod_original_cell_volume 2183.00(14)
_cod_original_sg_symbol_H-M 'P 21/c'
_cod_database_code 7160579
_shelx_shelxl_version_number 2018/3
_shelx_space_group_comment
;
The symmetry employed for this shelxl refinement is uniquely defined
by the following loop, which should always be used as a source of
symmetry information in preference to the above space-group names.
They are only intended as comments.
;

loop_
_space_group_symop_operation_xyz
'x, y, z'
'-x, y+1/2, -z+1/2'
'-x, -y, -z'
'x, -y-1/2, z-1/2'

loop_
_atom_site_label
_atom_site_type_symbol
_atom_site_fract_x
_atom_site_fract_y
_atom_site_fract_z
_atom_site_U_iso_or_equiv
_atom_site_adp_type
_atom_site_occupancy
_atom_site_site_symmetry_order
_atom_site_calc_flag
_atom_site_refinement_flags_posn
_atom_site_refinement_flags_adp
_atom_site_refinement_flags_occupancy
_atom_site_disorder_assembly
_atom_site_disorder_group
F20 F 0.79521(5) 0.04110(8) 0.15646(3) 0.02472(17) Uani 1 1 d . . . . .
F21 F 0.81125(6) -0.03899(8) 0.28444(3) 0.02648(17) Uani 1 1 d . . . . .
O28 O 0.67010(7) -0.22708(10) 0.04694(4) 0.0262(2) Uani 1 1 d . . . . .
O26 O 0.71897(8) -0.26381(12) 0.34995(4) 0.0348(2) Uani 1 1 d . . . . .
O23 O 0.82247(7) -0.44438(10) 0.30373(4) 0.0280(2) Uani 1 1 d . . . . .
O31 O 0.62109(8) 0.01328(11) 0.08106(5) 0.0401(3) Uani 1 1 d . . . . .
C5 C 0.87092(9) -0.19557(13) 0.12356(5) 0.0201(2) Uani 1 1 d . . . . .
N6 N 0.94505(7) -0.22736(12) 0.17607(4) 0.0213(2) Uani 1 1 d . . . . .
C7 C 0.66327(9) -0.34490(13) 0.18668(5) 0.0184(2) Uani 1 1 d . . . . .
C11 C 0.49700(10) -0.49153(16) 0.18429(6) 0.0272(3) Uani 1 1 d . . . . .
H11 H 0.422982 -0.494938 0.191148 0.033 Uiso 1 1 calc R U . . .
C27 C 0.67800(9) -0.10075(14) 0.08496(5) 0.0222(2) Uani 1 1 d . . . . .
C24 C 0.80008(11) -0.56480(17) 0.35192(7) 0.0364(3) Uani 1 1 d . . . . .
H24A H 0.794582 -0.513044 0.394429 0.044 Uiso 1 1 calc R U . . .
H24B H 0.859785 -0.641905 0.356161 0.044 Uiso 1 1 calc R U . . .
C12 C 0.55476(9) -0.35254(14) 0.19691(5) 0.0227(2) Uani 1 1 d . . . . .
H12 H 0.519890 -0.261724 0.212693 0.027 Uiso 1 1 calc R U . . .
C2 C 0.80855(9) -0.19014(13) 0.25568(5) 0.0197(2) Uani 1 1 d . . . . .
C29 C 0.58237(10) -0.22721(17) -0.00377(6) 0.0296(3) Uani 1 1 d . . . . .
H29A H 0.600381 -0.298996 -0.039225 0.035 Uiso 1 1 calc R U . . .
H29B H 0.572882 -0.118698 -0.021771 0.035 Uiso 1 1 calc R U . . .
C8 C 0.71281(9) -0.48009(14) 0.16394(5) 0.0218(2) Uani 1 1 d . . . . .
H8 H 0.786717 -0.477176 0.156750 0.026 Uiso 1 1 calc R U . . .
C4 C 0.76784(9) -0.11659(13) 0.13904(5) 0.0194(2) Uani 1 1 d . . . . .
C3 C 0.72079(8) -0.18783(13) 0.19946(5) 0.0183(2) Uani 1 1 d . . . . .
H3 H 0.665370 -0.110869 0.212297 0.022 Uiso 1 1 calc R U . . .
C13 C 0.90089(9) -0.21352(14) 0.06291(5) 0.0224(2) Uani 1 1 d . . . . .
H13 H 0.850531 -0.180096 0.029238 0.027 Uiso 1 1 calc R U . . .
C14 C 1.00159(9) -0.27823(14) 0.04237(5) 0.0217(2) Uani 1 1 d . . . . .
C9 C 0.65515(10) -0.61862(14) 0.15176(6) 0.0256(3) Uani 1 1 d . . . . .
H9 H 0.689798 -0.710133 0.136419 0.031 Uiso 1 1 calc R U . . .
C17 C 1.19037(10) -0.39605(16) -0.00379(6) 0.0289(3) Uani 1 1 d . . . . .
H17 H 1.254446 -0.436108 -0.019439 0.035 Uiso 1 1 calc R U . . .
C18 C 1.15498(10) -0.45288(15) 0.05356(6) 0.0280(3) Uani 1 1 d . . . . .
H18 H 1.194919 -0.532110 0.077317 0.034 Uiso 1 1 calc R U . . .
C16 C 1.13192(10) -0.28051(16) -0.03825(6) 0.0314(3) Uani 1 1 d . . . . .
H16 H 1.156448 -0.240357 -0.077361 0.038 Uiso 1 1 calc R U . . .
C19 C 1.06139(10) -0.39455(14) 0.07650(5) 0.0249(3) Uani 1 1 d . . . . .
H19 H 1.037779 -0.434327 0.115907 0.030 Uiso 1 1 calc R U . . .
C15 C 1.03793(10) -0.22333(16) -0.01594(6) 0.0275(3) Uani 1 1 d . . . . .
H15 H 0.997548 -0.145889 -0.040456 0.033 Uiso 1 1 calc R U . . .
C1 C 0.92096(9) -0.22020(14) 0.23491(5) 0.0212(2) Uani 1 1 d . . . . .
C10 C 0.54701(10) -0.62451(15) 0.16183(6) 0.0264(3) Uani 1 1 d . . . . .
H10 H 0.507647 -0.719614 0.153303 0.032 Uiso 1 1 calc R U . . .
C22 C 0.77711(9) -0.30344(14) 0.30927(5) 0.0226(2) Uani 1 1 d . . . . .
C32 C 1.00939(10) -0.23108(18) 0.28736(6) 0.0321(3) Uani 1 1 d . . . . .
H32A H 0.979403 -0.223943 0.329611 0.048 Uiso 0.5 1 calc R U P . .
H32B H 1.046667 -0.332800 0.283971 0.048 Uiso 0.5 1 calc R U P . .
H32C H 1.059882 -0.143607 0.282758 0.048 Uiso 0.5 1 calc R U P . .
H32D H 1.077898 -0.242957 0.267949 0.048 Uiso 0.5 1 calc R U P . .
H32E H 1.010635 -0.134100 0.313589 0.048 Uiso 0.5 1 calc R U P . .
H32F H 0.997419 -0.323293 0.314802 0.048 Uiso 0.5 1 calc R U P . .
C30 C 0.48093(11) -0.28070(19) 0.02243(7) 0.0383(3) Uani 1 1 d . . . . .
H30A H 0.424940 -0.288582 -0.012881 0.058 Uiso 1 1 calc R U . . .
H30B H 0.459321 -0.203738 0.054489 0.058 Uiso 1 1 calc R U . . .
H30C H 0.491757 -0.384984 0.042935 0.058 Uiso 1 1 calc R U . . .
C25 C 0.69869(13) -0.6505(2) 0.33316(8) 0.0492(4) Uani 1 1 d . . . . .
H25A H 0.702528 -0.696629 0.289996 0.074 Uiso 1 1 calc R U . . .
H25B H 0.638690 -0.575823 0.332723 0.074 Uiso 1 1 calc R U . . .
H25C H 0.688150 -0.735443 0.364413 0.074 Uiso 1 1 calc R U . . .

loop_
_atom_site_aniso_label
_atom_site_aniso_U_11
_atom_site_aniso_U_22
_atom_site_aniso_U_33
_atom_site_aniso_U_23
_atom_site_aniso_U_13
_atom_site_aniso_U_12
F20 0.0298(4) 0.0160(3) 0.0281(3) -0.0003(3) 0.0000(3) -0.0035(3)
F21 0.0325(4) 0.0218(3) 0.0249(3) -0.0076(3) 0.0005(3) -0.0003(3)
O28 0.0242(4) 0.0285(4) 0.0248(4) -0.0049(3) -0.0051(3) 0.0025(3)
O26 0.0383(5) 0.0403(5) 0.0277(5) -0.0018(4) 0.0150(4) 0.0007(4)
O23 0.0284(4) 0.0265(4) 0.0296(4) 0.0077(4) 0.0055(3) 0.0044(4)
O31 0.0428(6) 0.0285(5) 0.0462(6) -0.0048(4) -0.0167(4) 0.0123(4)
C5 0.0192(5) 0.0195(5) 0.0215(5) 0.0009(4) 0.0010(4) -0.0028(4)
N6 0.0195(5) 0.0240(5) 0.0205(5) -0.0007(4) 0.0011(4) -0.0013(4)
C7 0.0201(5) 0.0188(5) 0.0162(5) 0.0008(4) 0.0014(4) -0.0003(4)
C11 0.0222(6) 0.0328(7) 0.0268(6) 0.0040(5) 0.0042(4) -0.0054(5)
C27 0.0233(5) 0.0210(6) 0.0222(5) 0.0026(4) 0.0009(4) -0.0002(5)
C24 0.0341(7) 0.0371(7) 0.0377(7) 0.0185(6) 0.0014(5) 0.0013(6)
C12 0.0209(5) 0.0244(6) 0.0234(5) 0.0001(5) 0.0048(4) 0.0017(5)
C2 0.0225(5) 0.0176(5) 0.0190(5) -0.0038(4) 0.0019(4) 0.0002(4)
C29 0.0270(6) 0.0390(7) 0.0216(6) -0.0017(5) -0.0058(5) -0.0015(5)
C8 0.0213(5) 0.0208(6) 0.0235(5) 0.0002(4) 0.0042(4) 0.0010(4)
C4 0.0227(5) 0.0141(5) 0.0213(5) -0.0009(4) 0.0008(4) -0.0018(4)
C3 0.0177(5) 0.0180(5) 0.0193(5) -0.0012(4) 0.0026(4) 0.0022(4)
C13 0.0223(5) 0.0235(6) 0.0212(5) 0.0020(4) 0.0009(4) -0.0026(5)
C14 0.0225(5) 0.0236(6) 0.0191(5) -0.0025(4) 0.0028(4) -0.0045(4)
C9 0.0330(6) 0.0193(6) 0.0251(6) -0.0014(4) 0.0048(5) 0.0003(5)
C17 0.0235(6) 0.0333(7) 0.0306(6) -0.0039(5) 0.0063(5) -0.0012(5)
C18 0.0305(6) 0.0260(6) 0.0274(6) -0.0008(5) 0.0022(5) 0.0031(5)
C16 0.0309(6) 0.0376(7) 0.0270(6) 0.0046(5) 0.0114(5) -0.0034(5)
C19 0.0313(6) 0.0234(6) 0.0206(5) 0.0000(4) 0.0056(5) -0.0017(5)
C15 0.0288(6) 0.0316(7) 0.0223(6) 0.0050(5) 0.0037(5) 0.0003(5)
C1 0.0198(5) 0.0221(6) 0.0215(5) -0.0010(4) 0.0005(4) -0.0010(4)
C10 0.0324(6) 0.0234(6) 0.0234(5) 0.0023(5) 0.0012(5) -0.0095(5)
C22 0.0208(5) 0.0273(6) 0.0195(5) -0.0014(5) 0.0001(4) -0.0003(5)
C32 0.0221(6) 0.0501(8) 0.0236(6) -0.0026(6) -0.0017(5) 0.0003(6)
C30 0.0314(7) 0.0478(9) 0.0347(7) 0.0051(6) -0.0051(5) -0.0096(6)
C25 0.0483(9) 0.0490(9) 0.0498(9) 0.0210(8) -0.0005(7) -0.0141(7)

loop_
_atom_type_symbol
_atom_type_description
_atom_type_scat_dispersion_real
_atom_type_scat_dispersion_imag
_atom_type_scat_source
C C 0.0181 0.0091 'International Tables Vol C Tables 4.2.6.8 and 6.1.1.4'
H H 0.0000 0.0000 'International Tables Vol C Tables 4.2.6.8 and 6.1.1.4'
F F 0.0727 0.0534 'International Tables Vol C Tables 4.2.6.8 and 6.1.1.4'
N N 0.0311 0.0180 'International Tables Vol C Tables 4.2.6.8 and 6.1.1.4'
O O 0.0492 0.0322 'International Tables Vol C Tables 4.2.6.8 and 6.1.1.4'

loop_
_geom_angle_atom_site_label_1
_geom_angle_atom_site_label_2
_geom_angle_atom_site_label_3
_geom_angle
_geom_angle_site_symmetry_1
_geom_angle_site_symmetry_3
_geom_angle_publ_flag
C27 O28 C29 116.63(9) . . ?
C22 O23 C24 117.09(10) . . ?
C13 C5 N6 119.24(10) . . ?
C13 C5 C4 123.29(10) . . ?
N6 C5 C4 116.65(9) . . ?
C1 N6 C5 122.78(10) . . ?
C8 C7 C12 118.54(10) . . ?
C8 C7 C3 123.39(10) . . ?
C12 C7 C3 118.05(10) . . ?
C10 C11 C12 120.12(11) . . ?
C10 C11 H11 119.9 . . ?
C12 C11 H11 119.9 . . ?
O31 C27 O28 125.85(11) . . ?
O31 C27 C4 121.46(10) . . ?
O28 C27 C4 112.63(9) . . ?
O23 C24 C25 111.01(11) . . ?
O23 C24 H24A 109.4 . . ?
C25 C24 H24A 109.4 . . ?
O23 C24 H24B 109.4 . . ?
C25 C24 H24B 109.4 . . ?
H24A C24 H24B 108.0 . . ?
C11 C12 C7 120.76(11) . . ?
C11 C12 H12 119.6 . . ?
C7 C12 H12 119.6 . . ?
F21 C2 C1 106.00(9) . . ?
F21 C2 C22 104.70(8) . . ?
C1 C2 C22 113.08(9) . . ?
F21 C2 C3 107.66(9) . . ?
C1 C2 C3 114.35(9) . . ?
C22 C2 C3 110.34(9) . . ?
O28 C29 C30 110.83(10) . . ?
O28 C29 H29A 109.5 . . ?
C30 C29 H29A 109.5 . . ?
O28 C29 H29B 109.5 . . ?
C30 C29 H29B 109.5 . . ?
H29A C29 H29B 108.1 . . ?
C9 C8 C7 120.54(10) . . ?
C9 C8 H8 119.7 . . ?
C7 C8 H8 119.7 . . ?
F20 C4 C5 105.77(8) . . ?
F20 C4 C27 104.93(8) . . ?
C5 C4 C27 118.53(9) . . ?
F20 C4 C3 104.90(8) . . ?
C5 C4 C3 112.66(9) . . ?
C27 C4 C3 108.82(9) . . ?
C7 C3 C4 113.60(9) . . ?
C7 C3 C2 115.11(9) . . ?
C4 C3 C2 108.91(9) . . ?
C7 C3 H3 106.2 . . ?
C4 C3 H3 106.2 . . ?
C2 C3 H3 106.2 . . ?
C5 C13 C14 128.08(11) . . ?
C5 C13 H13 116.0 . . ?
C14 C13 H13 116.0 . . ?
C19 C14 C15 118.22(11) . . ?
C19 C14 C13 123.79(10) . . ?
C15 C14 C13 117.96(11) . . ?
C8 C9 C10 120.39(11) . . ?
C8 C9 H9 119.8 . . ?
C10 C9 H9 119.8 . . ?
C18 C17 C16 119.68(11) . . ?
C18 C17 H17 120.2 . . ?
C16 C17 H17 120.2 . . ?
C17 C18 C19 120.26(12) . . ?
C17 C18 H18 119.9 . . ?
C19 C18 H18 119.9 . . ?
C15 C16 C17 120.26(11) . . ?
C15 C16 H16 119.9 . . ?
C17 C16 H16 119.9 . . ?
C18 C19 C14 120.77(11) . . ?
C18 C19 H19 119.6 . . ?
C14 C19 H19 119.6 . . ?
C16 C15 C14 120.80(12) . . ?
C16 C15 H15 119.6 . . ?
C14 C15 H15 119.6 . . ?
N6 C1 C32 118.42(10) . . ?
N6 C1 C2 124.31(10) . . ?
C32 C1 C2 117.15(10) . . ?
C11 C10 C9 119.66(11) . . ?
C11 C10 H10 120.2 . . ?
C9 C10 H10 120.2 . . ?
O26 C22 O23 126.59(11) . . ?
O26 C22 C2 122.42(11) . . ?
O23 C22 C2 110.99(9) . . ?
C1 C32 H32A 109.5 . . ?
C1 C32 H32B 109.5 . . ?
H32A C32 H32B 109.5 . . ?
C1 C32 H32C 109.5 . . ?
H32A C32 H32C 109.5 . . ?
H32B C32 H32C 109.5 . . ?
H32D C32 H32E 109.5 . . ?
H32D C32 H32F 109.5 . . ?
H32E C32 H32F 109.5 . . ?
C29 C30 H30A 109.5 . . ?
C29 C30 H30B 109.5 . . ?
H30A C30 H30B 109.5 . . ?
C29 C30 H30C 109.5 . . ?
H30A C30 H30C 109.5 . . ?
H30B C30 H30C 109.5 . . ?
C24 C25 H25A 109.5 . . ?
C24 C25 H25B 109.5 . . ?
H25A C25 H25B 109.5 . . ?
C24 C25 H25C 109.5 . . ?
H25A C25 H25C 109.5 . . ?
H25B C25 H25C 109.5 . . ?

loop_
_geom_bond_atom_site_label_1
_geom_bond_atom_site_label_2
_geom_bond_distance
_geom_bond_site_symmetry_2
_geom_bond_publ_flag
F20 C4 1.4106(12) . ?
F21 C2 1.4037(12) . ?
O28 C27 1.3226(14) . ?
O28 C29 1.4670(14) . ?
O26 C22 1.2013(14) . ?
O23 C22 1.3236(15) . ?
O23 C24 1.4643(15) . ?
O31 C27 1.1950(15) . ?
C5 C13 1.3471(16) . ?
C5 N6 1.4061(14) . ?
C5 C4 1.5087(15) . ?
N6 C1 1.2795(15) . ?
C7 C8 1.3942(16) . ?
C7 C12 1.3943(15) . ?
C7 C3 1.5196(15) . ?
C11 C10 1.3797(18) . ?
C11 C12 1.3904(17) . ?
C11 H11 0.9500 . ?
C27 C4 1.5378(15) . ?
C24 C25 1.489(2) . ?
C24 H24A 0.9900 . ?
C24 H24B 0.9900 . ?
C12 H12 0.9500 . ?
C2 C1 1.5251(15) . ?
C2 C22 1.5369(16) . ?
C2 C3 1.5454(15) . ?
C29 C30 1.4889(18) . ?
C29 H29A 0.9900 . ?
C29 H29B 0.9900 . ?
C8 C9 1.3852(17) . ?
C8 H8 0.9500 . ?
C4 C3 1.5439(15) . ?
C3 H3 1.0000 . ?
C13 C14 1.4667(16) . ?
C13 H13 0.9500 . ?
C14 C19 1.3946(17) . ?
C14 C15 1.4009(16) . ?
C9 C10 1.3884(17) . ?
C9 H9 0.9500 . ?
C17 C18 1.3844(17) . ?
C17 C16 1.3848(19) . ?
C17 H17 0.9500 . ?
C18 C19 1.3877(17) . ?
C18 H18 0.9500 . ?
C16 C15 1.3836(18) . ?
C16 H16 0.9500 . ?
C19 H19 0.9500 . ?
C15 H15 0.9500 . ?
C1 C32 1.4997(16) . ?
C10 H10 0.9500 . ?
C32 H32A 0.9800 . ?
C32 H32B 0.9800 . ?
C32 H32C 0.9800 . ?
C32 H32D 0.9800 . ?
C32 H32E 0.9800 . ?
C32 H32F 0.9800 . ?
C30 H30A 0.9800 . ?
C30 H30B 0.9800 . ?
C30 H30C 0.9800 . ?
C25 H25A 0.9800 . ?
C25 H25B 0.9800 . ?
C25 H25C 0.9800 . ?
